data_7110005
loop_
_publ_author_name
'Kalisankar Bera'
'Irishi N. N. Namboothiri'

_publ_section_title
;
 Enantioselective synthesis of alpha-nitro-delta-ketosulfones via a
 quinine-squaramide catalyzed conjugate addition of alpha-nitrosulfones to
 enones
;
_journal_name_full Chem.Commun.
_journal_page_first 10632
_journal_paper_doi 10.1039/c3cc45985c
_journal_volume 49
_journal_year 2013
_chemical_absolute_configuration ad
_chemical_formula_moiety 'C17 H16 Br N O5 S'
_chemical_formula_sum 'C17 H16 Br N O5 S'
_chemical_formula_weight 426.28
_chemical_name_systematic
; 
 ? 
;
_space_group_IT_number 19
_symmetry_cell_setting orthorhombic
_symmetry_space_group_name_Hall 'P 2ac 2ab'
_symmetry_space_group_name_H-M 'P 21 21 21'
_atom_sites_solution_hydrogens geom
_atom_sites_solution_primary direct
_atom_sites_solution_secondary difmap
_audit_creation_method SHELXL-97
_cell_angle_alpha 90.00
_cell_angle_beta 90.00
_cell_angle_gamma 90.00
_cell_formula_units_Z 4
_cell_length_a 7.6053(9)
_cell_length_b 9.7866(9)
_cell_length_c 23.4727(18)
_cell_measurement_reflns_used 2886
_cell_measurement_temperature 100(2)
_cell_measurement_theta_max 25.3
_cell_measurement_theta_min 3.2
_cell_volume 1747.1(3)
_computing_cell_refinement 'CrystalClear-SM Expert 2.1 b24 (Rigaku, 2012)'
_computing_data_collection 'CrystalClear-SM Expert 2.1 b24 (Rigaku, 2012)'
_computing_data_reduction 'CrystalClear-SM Expert 2.1 b24 (Rigaku, 2012)'
_computing_molecular_graphics 'Bruker SHELXTL'
_computing_publication_material 'Bruker SHELXTL'
_computing_structure_refinement 'SHELXL-97 (Sheldrick, 2008)'
_computing_structure_solution 'SHELXS-97 (Sheldrick, 2008)'
_diffrn_ambient_temperature 100(2)
_diffrn_measured_fraction_theta_full 0.998
_diffrn_measured_fraction_theta_max 0.998
_diffrn_measurement_device_type 'Rigaku Saturn724'
_diffrn_measurement_method '\w scans'
_diffrn_radiation_monochromator Confocal
_diffrn_radiation_source MicroMax003_Mo
_diffrn_radiation_type MoK\a
_diffrn_radiation_wavelength 0.71073
_diffrn_reflns_av_R_equivalents 0.1051
_diffrn_reflns_av_sigmaI/netI 0.0732
_diffrn_reflns_limit_h_max 6
_diffrn_reflns_limit_h_min -9
_diffrn_reflns_limit_k_max 11
_diffrn_reflns_limit_k_min -11
_diffrn_reflns_limit_l_max 23
_diffrn_reflns_limit_l_min -28
_diffrn_reflns_number 13569
_diffrn_reflns_theta_full 25.35
_diffrn_reflns_theta_max 25.35
_diffrn_reflns_theta_min 3.19
_exptl_absorpt_coefficient_mu 2.500
_exptl_absorpt_correction_T_max 0.8063
_exptl_absorpt_correction_T_min 0.7055
_exptl_absorpt_correction_type numerical
_exptl_absorpt_process_details 'NUMABS (Rigaku, 1999)'
_exptl_crystal_colour Colorless
_exptl_crystal_density_diffrn 1.621
_exptl_crystal_density_method 'not measured'
_exptl_crystal_description blcok
_exptl_crystal_F_000 864
_exptl_crystal_size_max 0.15
_exptl_crystal_size_mid 0.15
_exptl_crystal_size_min 0.09
_refine_diff_density_max 0.547
_refine_diff_density_min -0.424
_refine_diff_density_rms 0.067
_refine_ls_abs_structure_details 'Flack H D (1983), Acta Cryst. A39, 876-881'
_refine_ls_abs_structure_Flack -0.014(7)
_refine_ls_extinction_method none
_refine_ls_goodness_of_fit_ref 0.941
_refine_ls_hydrogen_treatment constr
_refine_ls_matrix_type full
_refine_ls_number_parameters 227
_refine_ls_number_reflns 3180
_refine_ls_number_restraints 0
_refine_ls_restrained_S_all 0.941
_refine_ls_R_factor_all 0.0319
_refine_ls_R_factor_gt 0.0285
_refine_ls_shift/su_max 0.002
_refine_ls_shift/su_mean 0.000
_refine_ls_structure_factor_coef Fsqd
_refine_ls_weighting_details 'calc w=1/[\s^2^(Fo^2^)+(0.0000P)^2^+0.0000P] where P=(Fo^2^+2Fc^2^)/3'
_refine_ls_weighting_scheme calc
_refine_ls_wR_factor_gt 0.0615
_refine_ls_wR_factor_ref 0.0630
_reflns_number_gt 2793
_reflns_number_total 3180
_reflns_threshold_expression >2sigma(I)
_cod_data_source_file c3cc45985c.txt
_cod_data_source_block inn-3-ksb-156b
_cod_original_sg_symbol_H-M P2(1)2(1)2(1)
_cod_database_code 7110005

loop_
_symmetry_equiv_pos_as_xyz
'x, y, z'
'-x+1/2, -y, z+1/2'
'-x, y+1/2, -z+1/2'
'x+1/2, -y+1/2, -z'

loop_
_atom_site_label
_atom_site_type_symbol
_atom_site_fract_x
_atom_site_fract_y
_atom_site_fract_z
_atom_site_U_iso_or_equiv
_atom_site_adp_type
_atom_site_occupancy
_atom_site_symmetry_multiplicity
_atom_site_calc_flag
_atom_site_refinement_flags
N1 N 0.9372(3) 0.3288(2) 0.69916(11) 0.0164(6) Uani 1 1 d .
S1 S 0.60770(11) 0.42674(6) 0.71736(3) 0.01440(17) Uani 1 1 d .
Br1 Br 1.40656(4) 0.47920(3) 1.075069(13) 0.02207(10) Uani 1 1 d .
O1 O 0.9255(3) 0.4534(2) 0.91013(9) 0.0252(5) Uani 1 1 d .
O2 O 1.0235(3) 0.4348(2) 0.69393(10) 0.0278(6) Uani 1 1 d .
O3 O 0.9575(3) 0.2283(2) 0.66980(11) 0.0280(6) Uani 1 1 d .
O4 O 0.4674(3) 0.39912(19) 0.75693(10) 0.0204(5) Uani 1 1 d .
O5 O 0.6667(3) 0.56473(17) 0.70933(9) 0.0210(5) Uani 1 1 d .
C1 C 1.2217(4) 0.3815(3) 0.91454(13) 0.0150(7) Uani 1 1 d .
C2 C 1.2372(4) 0.4324(3) 0.96962(13) 0.0154(7) Uani 1 1 d .
H2A H 1.1421 0.4800 0.9868 0.018 Uiso 1 1 calc R
C3 C 1.3915(4) 0.4130(3) 0.99886(13) 0.0177(7) Uani 1 1 d .
C4 C 1.5337(4) 0.3475(3) 0.97478(14) 0.0190(7) Uani 1 1 d .
H4A H 1.6403 0.3375 0.9955 0.023 Uiso 1 1 calc R
C5 C 1.5187(4) 0.2967(3) 0.91993(15) 0.0205(8) Uani 1 1 d .
H5A H 1.6154 0.2508 0.9029 0.025 Uiso 1 1 calc R
C6 C 1.3630(4) 0.3124(3) 0.88971(14) 0.0171(7) Uani 1 1 d .
H6A H 1.3526 0.2763 0.8523 0.020 Uiso 1 1 calc R
C7 C 1.0482(4) 0.4004(3) 0.88509(13) 0.0158(7) Uani 1 1 d .
C8 C 1.0280(4) 0.3511(3) 0.82421(13) 0.0169(7) Uani 1 1 d .
H8A H 1.0267 0.2500 0.8236 0.020 Uiso 1 1 calc R
H8B H 1.1298 0.3824 0.8014 0.020 Uiso 1 1 calc R
C9 C 0.8588(4) 0.4051(3) 0.79775(12) 0.0141(7) Uani 1 1 d .
H9A H 0.7648 0.4022 0.8269 0.017 Uiso 1 1 calc R
H9B H 0.8768 0.5020 0.7872 0.017 Uiso 1 1 calc R
C10 C 0.7964(4) 0.3277(3) 0.74547(13) 0.0137(7) Uani 1 1 d .
C11 C 0.7398(4) 0.1823(3) 0.75645(14) 0.0183(7) Uani 1 1 d .
H11A H 0.8399 0.1297 0.7709 0.027 Uiso 1 1 calc R
H11B H 0.6978 0.1413 0.7209 0.027 Uiso 1 1 calc R
H11C H 0.6448 0.1815 0.7847 0.027 Uiso 1 1 calc R
C12 C 0.5552(4) 0.3563(3) 0.65058(13) 0.0145(7) Uani 1 1 d .
C13 C 0.4390(4) 0.2472(3) 0.64741(15) 0.0197(8) Uani 1 1 d .
H13A H 0.3865 0.2109 0.6809 0.024 Uiso 1 1 calc R
C14 C 0.4012(5) 0.1923(3) 0.59430(16) 0.0274(8) Uani 1 1 d .
H14A H 0.3232 0.1168 0.5913 0.033 Uiso 1 1 calc R
C15 C 0.4766(4) 0.2470(3) 0.54568(17) 0.0278(9) Uani 1 1 d .
H15A H 0.4503 0.2091 0.5094 0.033 Uiso 1 1 calc R
C16 C 0.5911(5) 0.3576(3) 0.54986(14) 0.0234(7) Uani 1 1 d .
H16A H 0.6418 0.3955 0.5164 0.028 Uiso 1 1 calc R
C17 C 0.6311(4) 0.4123(3) 0.60238(14) 0.0192(7) Uani 1 1 d .
H17A H 0.7096 0.4874 0.6054 0.023 Uiso 1 1 calc R

loop_
_atom_site_aniso_label
_atom_site_aniso_U_11
_atom_site_aniso_U_22
_atom_site_aniso_U_33
_atom_site_aniso_U_23
_atom_site_aniso_U_13
_atom_site_aniso_U_12
N1 0.0151(15) 0.0209(11) 0.0131(14) 0.0023(12) -0.0045(12) -0.0003(12)
S1 0.0163(4) 0.0140(3) 0.0129(4) 0.0003(3) -0.0017(4) 0.0017(3)
Br1 0.02106(16) 0.03116(16) 0.01400(17) -0.00296(14) -0.00502(15) -0.00311(14)
O1 0.0161(12) 0.0391(11) 0.0204(13) -0.0076(10) -0.0018(11) 0.0063(11)
O2 0.0336(14) 0.0326(11) 0.0172(14) -0.0024(11) 0.0056(11) -0.0187(10)
O3 0.0296(14) 0.0254(11) 0.0288(15) -0.0103(11) 0.0039(12) 0.0042(10)
O4 0.0193(12) 0.0254(11) 0.0164(13) 0.0018(10) 0.0043(10) 0.0039(9)
O5 0.0300(13) 0.0124(9) 0.0207(13) 0.0002(9) -0.0063(11) 0.0007(9)
C1 0.0148(16) 0.0179(13) 0.0122(18) 0.0024(14) 0.0023(14) -0.0007(12)
C2 0.0131(15) 0.0195(14) 0.0137(17) -0.0005(14) 0.0015(14) 0.0005(13)
C3 0.0212(17) 0.0158(13) 0.0163(18) -0.0014(13) -0.0016(16) -0.0044(14)
C4 0.0166(17) 0.0196(15) 0.021(2) 0.0034(15) -0.0038(15) 0.0007(13)
C5 0.0186(17) 0.0209(15) 0.022(2) -0.0041(16) 0.0002(17) 0.0062(12)
C6 0.0209(19) 0.0184(14) 0.0119(18) 0.0005(13) -0.0013(15) 0.0007(13)
C7 0.0192(18) 0.0166(14) 0.0116(18) 0.0026(13) -0.0006(14) -0.0041(13)
C8 0.0179(17) 0.0215(15) 0.0113(17) 0.0001(14) -0.0025(14) -0.0021(13)
C9 0.0168(18) 0.0172(14) 0.0083(16) -0.0016(13) -0.0017(13) 0.0010(12)
C10 0.0134(16) 0.0161(13) 0.0114(17) 0.0014(13) -0.0012(14) 0.0015(13)
C11 0.0174(17) 0.0145(13) 0.023(2) 0.0014(14) -0.0036(16) 0.0007(13)
C12 0.0120(16) 0.0172(14) 0.0143(18) -0.0008(13) -0.0039(13) 0.0041(13)
C13 0.0153(18) 0.0199(14) 0.024(2) 0.0043(15) -0.0021(15) -0.0004(14)
C14 0.0247(19) 0.0228(15) 0.035(2) -0.0072(15) -0.013(2) -0.0018(16)
C15 0.024(2) 0.0329(18) 0.027(2) -0.0130(18) -0.0111(18) 0.0104(16)
C16 0.0192(17) 0.0322(16) 0.0189(18) 0.0007(15) 0.0026(17) 0.0082(17)
C17 0.0125(17) 0.0214(14) 0.0236(19) 0.0010(15) -0.0020(15) 0.0019(13)

loop_
_atom_type_symbol
_atom_type_description
_atom_type_scat_dispersion_real
_atom_type_scat_dispersion_imag
_atom_type_scat_source
C C 0.0033 0.0016 'International Tables Vol C Tables 4.2.6.8 and 6.1.1.4'
H H 0.0000 0.0000 'International Tables Vol C Tables 4.2.6.8 and 6.1.1.4'
N N 0.0061 0.0033 'International Tables Vol C Tables 4.2.6.8 and 6.1.1.4'
O O 0.0106 0.0060 'International Tables Vol C Tables 4.2.6.8 and 6.1.1.4'
S S 0.1246 0.1234 'International Tables Vol C Tables 4.2.6.8 and 6.1.1.4'
Br Br -0.2901 2.4595 'International Tables Vol C Tables 4.2.6.8 and 6.1.1.4'

loop_
_geom_angle_atom_site_label_1
_geom_angle_atom_site_label_2
_geom_angle_atom_site_label_3
_geom_angle
O3 N1 O2 123.9(3)
O3 N1 C10 119.3(2)
O2 N1 C10 116.8(2)
O5 S1 O4 119.52(12)
O5 S1 C12 108.83(13)
O4 S1 C12 109.46(14)
O5 S1 C10 107.26(13)
O4 S1 C10 104.24(13)
C12 S1 C10 106.75(13)
C2 C1 C6 119.8(3)
C2 C1 C7 117.3(3)
C6 C1 C7 122.9(3)
C3 C2 C1 119.2(3)
C3 C2 H2A 120.4
C1 C2 H2A 120.4
C2 C3 C4 122.0(3)
C2 C3 Br1 118.3(2)
C4 C3 Br1 119.7(2)
C3 C4 C5 118.9(3)
C3 C4 H4A 120.6
C5 C4 H4A 120.6
C4 C5 C6 120.4(3)
C4 C5 H5A 119.8
C6 C5 H5A 119.8
C5 C6 C1 119.7(3)
C5 C6 H6A 120.1
C1 C6 H6A 120.1
O1 C7 C1 120.2(3)
O1 C7 C8 120.8(3)
C1 C7 C8 118.9(3)
C7 C8 C9 111.1(2)
C7 C8 H8A 109.4
C9 C8 H8A 109.4
C7 C8 H8B 109.4
C9 C8 H8B 109.4
H8A C8 H8B 108.0
C10 C9 C8 114.9(2)
C10 C9 H9A 108.5
C8 C9 H9A 108.5
C10 C9 H9B 108.5
C8 C9 H9B 108.5
H9A C9 H9B 107.5
C11 C10 C9 114.9(3)
C11 C10 N1 109.2(2)
C9 C10 N1 110.7(2)
C11 C10 S1 109.4(2)
C9 C10 S1 105.62(19)
N1 C10 S1 106.61(19)
C10 C11 H11A 109.5
C10 C11 H11B 109.5
H11A C11 H11B 109.5
C10 C11 H11C 109.5
H11A C11 H11C 109.5
H11B C11 H11C 109.5
C17 C12 C13 121.8(3)
C17 C12 S1 118.6(2)
C13 C12 S1 119.6(2)
C14 C13 C12 118.6(3)
C14 C13 H13A 120.7
C12 C13 H13A 120.7
C15 C14 C13 120.3(3)
C15 C14 H14A 119.9
C13 C14 H14A 119.9
C14 C15 C16 120.1(3)
C14 C15 H15A 119.9
C16 C15 H15A 119.9
C17 C16 C15 120.2(3)
C17 C16 H16A 119.9
C15 C16 H16A 119.9
C16 C17 C12 119.1(3)
C16 C17 H17A 120.5
C12 C17 H17A 120.5

loop_
_geom_bond_atom_site_label_1
_geom_bond_atom_site_label_2
_geom_bond_distance
N1 O3 1.211(3)
N1 O2 1.233(3)
N1 C10 1.526(4)
S1 O5 1.4354(19)
S1 O4 1.441(2)
S1 C12 1.758(3)
S1 C10 1.853(3)
Br1 C3 1.906(3)
O1 C7 1.219(4)
C1 C2 1.390(4)
C1 C6 1.397(4)
C1 C7 1.502(4)
C2 C3 1.373(4)
C2 H2A 0.9500
C3 C4 1.379(4)
C4 C5 1.385(4)
C4 H4A 0.9500
C5 C6 1.389(4)
C5 H5A 0.9500
C6 H6A 0.9500
C7 C8 1.516(4)
C8 C9 1.523(4)
C8 H8A 0.9900
C8 H8B 0.9900
C9 C10 1.518(4)
C9 H9A 0.9900
C9 H9B 0.9900
C10 C11 1.509(4)
C11 H11A 0.9800
C11 H11B 0.9800
C11 H11C 0.9800
C12 C17 1.383(4)
C12 C13 1.388(4)
C13 C14 1.388(4)
C13 H13A 0.9500
C14 C15 1.385(5)
C14 H14A 0.9500
C15 C16 1.392(4)
C15 H15A 0.9500
C16 C17 1.378(4)
C16 H16A 0.9500
C17 H17A 0.9500

loop_
_geom_hbond_atom_site_label_D
_geom_hbond_atom_site_label_H
_geom_hbond_atom_site_label_A
_geom_hbond_distance_DH
_geom_hbond_distance_HA
_geom_hbond_distance_DA
_geom_hbond_angle_DHA
_geom_hbond_site_symmetry_A
C14 H14A O1 0.95 2.48 3.413(4) 168.4 3_646
C11 H11A O2 0.98 2.32 3.235(4) 154.4 3_746
C6 H6A O5 0.95 2.53 3.366(4) 146.9 3_746

loop_
_geom_torsion_atom_site_label_1
_geom_torsion_atom_site_label_2
_geom_torsion_atom_site_label_3
_geom_torsion_atom_site_label_4
_geom_torsion
C6 C1 C2 C3 -0.4(4)
C7 C1 C2 C3 177.7(2)
C1 C2 C3 C4 1.7(4)
C1 C2 C3 Br1 -178.2(2)
C2 C3 C4 C5 -1.7(4)
Br1 C3 C4 C5 178.2(2)
C3 C4 C5 C6 0.4(4)
C4 C5 C6 C1 0.9(4)
C2 C1 C6 C5 -0.9(4)
C7 C1 C6 C5 -178.8(3)
C2 C1 C7 O1 -2.9(4)
C6 C1 C7 O1 175.0(3)
C2 C1 C7 C8 177.7(2)
C6 C1 C7 C8 -4.3(4)
O1 C7 C8 C9 12.6(4)
C1 C7 C8 C9 -168.1(2)
C7 C8 C9 C10 -161.1(2)
C8 C9 C10 C11 66.1(3)
C8 C9 C10 N1 -58.1(3)
C8 C9 C10 S1 -173.1(2)
O3 N1 C10 C11 15.6(4)
O2 N1 C10 C11 -164.8(3)
O3 N1 C10 C9 143.1(3)
O2 N1 C10 C9 -37.3(3)
O3 N1 C10 S1 -102.5(3)
O2 N1 C10 S1 77.1(3)
O5 S1 C10 C11 178.3(2)
O4 S1 C10 C11 50.6(3)
C12 S1 C10 C11 -65.2(2)
O5 S1 C10 C9 54.0(2)
O4 S1 C10 C9 -73.7(2)
C12 S1 C10 C9 170.50(19)
O5 S1 C10 N1 -63.8(2)
O4 S1 C10 N1 168.55(17)
C12 S1 C10 N1 52.7(2)
O5 S1 C12 C17 22.9(3)
O4 S1 C12 C17 155.2(2)
C10 S1 C12 C17 -92.6(2)
O5 S1 C12 C13 -156.8(2)
O4 S1 C12 C13 -24.5(3)
C10 S1 C12 C13 87.8(2)
C17 C12 C13 C14 1.1(4)
S1 C12 C13 C14 -179.3(2)
C12 C13 C14 C15 -0.8(5)
C13 C14 C15 C16 0.0(5)
C14 C15 C16 C17 0.6(5)
C15 C16 C17 C12 -0.4(5)
C13 C12 C17 C16 -0.5(4)
S1 C12 C17 C16 179.9(2)
